data_7223400
loop_
_publ_author_name
'M., Prabu'
'Asha, K. S.'
'Sinha, Mekhola'
'Poduval, Anamika'
'Mandal, Sukhendu'

_publ_section_title
;
 The structural diversity, band gap energy and photoluminescence
 properties of thiophenedicarboxylate based coordination polymers
;
_journal_issue 4
_journal_name_full CrystEngComm
_journal_page_first 536
_journal_paper_doi 10.1039/C5CE01886B
_journal_volume 18
_journal_year 2016
_chemical_formula_sum 'C7 H2 In0.5 N0.5 O4 S'
_chemical_formula_weight 246.56
_chemical_name_common Indiumcarboxylate
_chemical_name_systematic
;
 ?
;
_space_group_crystal_system tetragonal
_space_group_IT_number 95
_space_group_name_Hall 'P 4cw 2c'
_space_group_name_H-M_alt 'P 43 2 2'
_symmetry_space_group_name_Hall 'P 4cw 2c'
_symmetry_space_group_name_H-M 'P 43 2 2'
_atom_sites_solution_hydrogens geom
_atom_sites_solution_primary direct
_atom_sites_solution_secondary difmap
_audit_creation_method SHELXL-2014
_audit_update_record
;
2015-09-23 deposited with the CCDC.
2015-12-01 downloaded from the CCDC.
;
_cell_angle_alpha 90
_cell_angle_beta 90
_cell_angle_gamma 90
_cell_formula_units_Z 8
_cell_length_a 13.5642(13)
_cell_length_b 13.5642(13)
_cell_length_c 15.6425(12)
_cell_measurement_temperature 298(2)
_cell_volume 2878.0(4)
_computing_cell_refinement 'Bruker SMART'
_computing_data_collection 'Bruker SMART'
_computing_data_reduction 'Bruker SAINT'
_computing_molecular_graphics 'Bruker SHELXTL'
_computing_publication_material 'Bruker SHELXTL'
_computing_structure_refinement 'SHELXL-2014 (Sheldrick, 2014)'
_computing_structure_solution 'SHELXS-97 (Sheldrick, 1990)'
_diffrn_ambient_temperature 298(2)
_diffrn_measured_fraction_theta_full 0.992
_diffrn_measured_fraction_theta_max 0.993
_diffrn_measurement_device_type 'CCD area detector'
_diffrn_measurement_method 'phi and omega scans'
_diffrn_radiation_type MoK\a
_diffrn_radiation_wavelength 0.71073
_diffrn_reflns_av_R_equivalents 0.0348
_diffrn_reflns_av_unetI/netI 0.0367
_diffrn_reflns_laue_measured_fraction_full 0.992
_diffrn_reflns_laue_measured_fraction_max 0.993
_diffrn_reflns_limit_h_max 18
_diffrn_reflns_limit_h_min -18
_diffrn_reflns_limit_k_max 13
_diffrn_reflns_limit_k_min -18
_diffrn_reflns_limit_l_max 14
_diffrn_reflns_limit_l_min -20
_diffrn_reflns_number 13786
_diffrn_reflns_point_group_measured_fraction_full 0.995
_diffrn_reflns_point_group_measured_fraction_max 0.995
_diffrn_reflns_theta_full 25.242
_diffrn_reflns_theta_max 28.282
_diffrn_reflns_theta_min 3.006
_exptl_absorpt_coefficient_mu 0.992
_exptl_absorpt_correction_T_max 0.907
_exptl_absorpt_correction_T_min 0.826
_exptl_absorpt_correction_type empirical
_exptl_absorpt_process_details SADABS
_exptl_crystal_colour colorless
_exptl_crystal_density_diffrn 1.138
_exptl_crystal_description platelike
_exptl_crystal_F_000 960
_exptl_crystal_size_max 0.200
_exptl_crystal_size_mid 0.150
_exptl_crystal_size_min 0.100
_refine_diff_density_max 0.451
_refine_diff_density_min -0.320
_refine_diff_density_rms 0.100
_refine_ls_abs_structure_details
;
 Flack x determined using 1103 quotients [(I+)-(I-)]/[(I+)+(I-)]
 (Parsons, Flack and Wagner, Acta Cryst. B69 (2013) 249-259).
;
_refine_ls_abs_structure_Flack 0.486(14)
_refine_ls_extinction_method none
_refine_ls_goodness_of_fit_ref 1.071
_refine_ls_hydrogen_treatment none
_refine_ls_matrix_type full
_refine_ls_number_parameters 119
_refine_ls_number_reflns 3579
_refine_ls_number_restraints 0
_refine_ls_restrained_S_all 1.071
_refine_ls_R_factor_all 0.0530
_refine_ls_R_factor_gt 0.0364
_refine_ls_shift/su_max 0.000
_refine_ls_shift/su_mean 0.000
_refine_ls_structure_factor_coef Fsqd
_refine_ls_weighting_details 'w=1/[\s^2^(Fo^2^)+(0.0620P)^2^] where P=(Fo^2^+2Fc^2^)/3'
_refine_ls_weighting_scheme calc
_refine_ls_wR_factor_gt 0.0959
_refine_ls_wR_factor_ref 0.1043
_reflns_Friedel_coverage 0.710
_reflns_friedel_fraction_full 0.999
_reflns_friedel_fraction_max 0.999
_reflns_number_gt 2928
_reflns_number_total 3579
_reflns_threshold_expression 'I > 2\s(I)'
_cod_data_source_file c5ce01886b2.cif
_cod_data_source_block compound5
_cod_depositor_comments 'Adding full bibliography for 7223396--7223400.cif.'
_cod_original_cell_volume 2878.0(6)
_cod_original_formula_sum 'C7 H2 In0.50 N0.50 O4 S'
_cod_database_code 7223400
_shelx_space_group_comment
;
The symmetry employed for this shelxl refinement is uniquely defined
by the following loop, which should always be used as a source of
symmetry information in preference to the above space-group names.
They are only intended as comments.
;
_shelx_estimated_absorpt_t_min 0.826
_shelx_estimated_absorpt_t_max 0.907
_shelxl_version_number 2014-3

loop_
_space_group_symop_operation_xyz
'x, y, z'
'-x, -y, z+1/2'
'x, -y, -z+1/2'
'-x, y, -z'
'-y, -x, -z+3/4'
'y, x, -z+1/4'
'y, -x, z+1/4'
'-y, x, z+3/4'

loop_
_atom_site_label
_atom_site_type_symbol
_atom_site_fract_x
_atom_site_fract_y
_atom_site_fract_z
_atom_site_U_iso_or_equiv
_atom_site_adp_type
_atom_site_occupancy
_atom_site_site_symmetry_order
_atom_site_calc_flag
_atom_site_refinement_flags_posn
_atom_site_refinement_flags_adp
_atom_site_refinement_flags_occupancy
In1 In 0.5000 0.0766 0.0000 0.036 Uani 1 2 d S T P
S1 S 0.7236 -0.2153 -0.1079 0.061 Uani 1 1 d . . .
O1 O 0.6210 -0.0487 -0.0145 0.067 Uani 1 1 d . . .
O2 O 0.5272 -0.0030 -0.1214 0.057 Uani 1 1 d . . .
O3 O 0.6066 0.1926 -0.0415 0.062 Uani 1 1 d . . .
O4 O 0.6143 0.1477 0.0922 0.059 Uani 1 1 d . . .
C1 C 0.6445 0.2011 0.0324 0.054 Uani 1 1 d . . .
C2 C 0.5938 -0.0579 -0.0900 0.056 Uani 1 1 d . . .
C3 C 0.6368 -0.1352 -0.1457 0.058 Uani 1 1 d . . .
C4 C 0.7270 0.2691 0.0449 0.056 Uani 1 1 d . . .
C5 C 0.7658 0.3322 -0.0128 0.084 Uani 1 1 d . . .
H5 H 0.7421 0.3402 -0.0682 0.101 Uiso 1 1 calc R U .
C6 C 0.6155 -0.1529 -0.2287 0.080 Uani 1 1 d . . .
H6 H 0.5709 -0.1155 -0.2602 0.096 Uiso 1 1 calc R U .
N1 N 0.6797 0.0000 0.2500 0.328 Uani 1 2 d S T P
C7 C 0.6859 -0.0826 0.1863 0.420 Uani 1 1 d . . .

loop_
_atom_site_aniso_label
_atom_site_aniso_U_11
_atom_site_aniso_U_22
_atom_site_aniso_U_33
_atom_site_aniso_U_23
_atom_site_aniso_U_13
_atom_site_aniso_U_12
In1 0.033 0.037 0.039 0.000 0.001 0.000
S1 0.071 0.059 0.052 -0.007 -0.006 0.028
O1 0.078 0.068 0.056 -0.010 0.005 0.021
O2 0.061 0.047 0.063 0.002 0.014 0.016
O3 0.059 0.077 0.051 -0.003 -0.001 -0.025
O4 0.054 0.065 0.058 0.012 -0.007 -0.020
C1 0.049 0.060 0.054 -0.006 -0.003 -0.013
C2 0.062 0.047 0.058 0.000 0.020 0.006
C3 0.067 0.053 0.053 0.006 0.007 0.029
C4 0.056 0.066 0.047 -0.003 -0.003 -0.027
C5 0.094 0.115 0.043 -0.002 0.001 -0.061
C6 0.098 0.087 0.055 0.000 0.000 0.056
N1 0.328 0.328 0.328 0.000 0.000 0.000
C7 0.420 0.420 0.420 0.000 0.000 0.000

loop_
_atom_type_symbol
_atom_type_description
_atom_type_scat_dispersion_real
_atom_type_scat_dispersion_imag
_atom_type_scat_source
C C 0.0033 0.0016 'International Tables Vol C Tables 4.2.6.8 and 6.1.1.4'
H H 0.0000 0.0000 'International Tables Vol C Tables 4.2.6.8 and 6.1.1.4'
O O 0.0106 0.0060 'International Tables Vol C Tables 4.2.6.8 and 6.1.1.4'
S S 0.1246 0.1234 'International Tables Vol C Tables 4.2.6.8 and 6.1.1.4'
In In -0.7276 1.3100 'International Tables Vol C Tables 4.2.6.8 and 6.1.1.4'
N N 0.0061 0.0033 'International Tables Vol C Tables 4.2.6.8 and 6.1.1.4'

loop_
_geom_angle_atom_site_label_1
_geom_angle_atom_site_label_2
_geom_angle_atom_site_label_3
_geom_angle
_geom_angle_site_symmetry_1
_geom_angle_site_symmetry_3
O2 In1 O2 121.6 . 4_655
O2 In1 O3 134.5 . 4_655
O2 In1 O3 89.2 4_655 4_655
O2 In1 O3 89.2 . .
O2 In1 O3 134.5 4_655 .
O3 In1 O3 90.4 4_655 .
O2 In1 O4 128.5 . .
O2 In1 O4 77.4 4_655 .
O3 In1 O4 87.7 4_655 .
O3 In1 O4 57.1 . .
O2 In1 O4 77.4 . 4_655
O2 In1 O4 128.5 4_655 4_655
O3 In1 O4 57.1 4_655 4_655
O3 In1 O4 87.7 . 4_655
O4 In1 O4 131.0 . 4_655
O2 In1 O1 81.2 . 4_655
O2 In1 O1 56.9 4_655 4_655
O3 In1 O1 91.7 4_655 4_655
O3 In1 O1 168.5 . 4_655
O4 In1 O1 134.3 . 4_655
O4 In1 O1 84.0 4_655 4_655
O2 In1 O1 56.9 . .
O2 In1 O1 81.2 4_655 .
O3 In1 O1 168.5 4_655 .
O3 In1 O1 91.7 . .
O4 In1 O1 84.0 . .
O4 In1 O1 134.3 4_655 .
O1 In1 O1 88.5 4_655 .
O2 In1 C2 101.6 . 4_655
O2 In1 C2 28.7 4_655 4_655
O3 In1 C2 91.2 4_655 4_655
O3 In1 C2 163.1 . 4_655
O4 In1 C2 106.1 . 4_655
O4 In1 C2 107.3 4_655 4_655
O1 In1 C2 28.2 4_655 4_655
O1 In1 C2 83.6 . 4_655
O2 In1 C2 28.7 . .
O2 In1 C2 101.6 4_655 .
O3 In1 C2 163.1 4_655 .
O3 In1 C2 91.2 . .
O4 In1 C2 107.3 . .
O4 In1 C2 106.1 4_655 .
O1 In1 C2 83.6 4_655 .
O1 In1 C2 28.2 . .
C2 In1 C2 92.2 4_655 .
O2 In1 C1 110.7 . .
O2 In1 C1 105.8 4_655 .
O3 In1 C1 88.5 4_655 .
O3 In1 C1 28.7 . .
O4 In1 C1 28.3 . .
O4 In1 C1 110.4 4_655 .
O1 In1 C1 162.6 4_655 .
O1 In1 C1 87.9 . .
C2 In1 C1 134.5 4_655 .
C2 In1 C1 100.8 . .
O2 In1 C1 105.8 . 4_655
O2 In1 C1 110.7 4_655 4_655
O3 In1 C1 28.7 4_655 4_655
O3 In1 C1 88.5 . 4_655
O4 In1 C1 110.4 . 4_655
O4 In1 C1 28.3 4_655 4_655
O1 In1 C1 87.9 4_655 4_655
O1 In1 C1 162.6 . 4_655
C2 In1 C1 100.8 4_655 4_655
C2 In1 C1 134.5 . 4_655
C1 In1 C1 100.4 . 4_655
C3 S1 C4 91.4 . 8_644
C2 O1 In1 87.5 . .
C2 O2 In1 94.2 . .
C1 O3 In1 93.5 . .
C1 O4 In1 89.7 . .
O4 C1 O3 119.7 . .
O4 C1 C4 120.9 . .
O3 C1 C4 119.2 . .
O4 C1 In1 62.0 . .
O3 C1 In1 57.7 . .
C4 C1 In1 176.4 . .
O1 C2 O2 121.3 . .
O1 C2 C3 120.7 . .
O2 C2 C3 117.9 . .
O1 C2 In1 64.3 . .
O2 C2 In1 57.1 . .
C3 C2 In1 174.0 . .
C6 C3 C2 127.2 . .
C6 C3 S1 111.5 . .
C2 C3 S1 121.2 . .
C5 C4 C1 127.4 . .
C5 C4 S1 112.3 . 7_665
C1 C4 S1 120.3 . 7_665
C4 C5 C6 111.7 . 7_665
C4 C5 H5 124.2 . .
C6 C5 H5 124.2 7_665 .
C3 C6 C5 113.1 . 8_644
C3 C6 H6 123.4 . .
C5 C6 H6 123.4 8_644 .
C7 N1 C7 173.6 3 .

loop_
_geom_bond_atom_site_label_1
_geom_bond_atom_site_label_2
_geom_bond_distance
_geom_bond_site_symmetry_2
In1 O2 2.2159 .
In1 O2 2.2159 4_655
In1 O3 2.2328 4_655
In1 O3 2.2328 .
In1 O4 2.3270 .
In1 O4 2.3270 4_655
In1 O1 2.3745 4_655
In1 O1 2.3745 .
In1 C2 2.6328 4_655
In1 C2 2.6328 .
In1 C1 2.6354 .
In1 C1 2.6354 4_655
S1 C3 1.7071 .
S1 C4 1.7120 8_644
O1 C2 1.2442 .
O2 C2 1.2688 .
O3 C1 1.2699 .
O4 C1 1.2509 .
C1 C4 1.4643 .
C2 C3 1.4824 .
C3 C6 1.3522 .
C4 C5 1.3510 .
C4 S1 1.7119 7_665
C5 C6 1.4161 7_665
C5 H5 0.9300 .
C6 C5 1.4161 8_644
C6 H6 0.9300 .
N1 C7 1.5021 3
N1 C7 1.5022 .

loop_
_geom_torsion_atom_site_label_1
_geom_torsion_atom_site_label_2
_geom_torsion_atom_site_label_3
_geom_torsion_atom_site_label_4
_geom_torsion
_geom_torsion_site_symmetry_1
_geom_torsion_site_symmetry_4
In1 O4 C1 O3 -1.3 . .
In1 O4 C1 C4 -177.6 . .
In1 O3 C1 O4 1.4 . .
In1 O3 C1 C4 177.8 . .
In1 O1 C2 O2 2.3 . .
In1 O1 C2 C3 -176.4 . .
In1 O2 C2 O1 -2.5 . .
In1 O2 C2 C3 176.3 . .
O1 C2 C3 C6 -179.1 . .
O2 C2 C3 C6 2.2 . .
O1 C2 C3 S1 1.1 . .
O2 C2 C3 S1 -177.7 . .
C4 S1 C3 C6 0.0 8_644 .
C4 S1 C3 C2 179.9 8_644 .
O4 C1 C4 C5 -178.5 . .
O3 C1 C4 C5 5.2 . .
O4 C1 C4 S1 0.5 . 7_665
O3 C1 C4 S1 -175.8 . 7_665
C1 C4 C5 C6 -178.3 . 7_665
S1 C4 C5 C6 2.6 7_665 7_665
C2 C3 C6 C5 -178.4 . 8_644
S1 C3 C6 C5 1.5 . 8_644
